data_4109666
loop_
_publ_author_name
'Tamara Bola\~no'
'Ricardo Castarlenas'
'Miguel A. Esteruelas'
'Enrique O\~nate'

_publ_contact_author
;
  Dr. Enrique O\~nate Rodr\'iguez
  Departamento de Qu\'imica Inorg\'anica - I.C.M.A.
  Facultad de Ciencias
  Universidad de Zaragoza - C.S.I.C.
  50009 Zaragoza, Spain
;
_publ_contact_author_email enriqueo@posta.unizar.es
_publ_section_title
;
 Sequential and Selective Hydrogenation of the C\a-C\b and M-C\a Double
 Bonds of an Allenylidene Ligand Coordinated to Osmium: New Reaction
 Patterns between an Allenylidene Complex and Alcohols
;
_journal_name_full 'Journal of the American Chemical Society'
_journal_page_first 8850
_journal_page_last 8859
_journal_paper_doi 10.1021/ja071972a
_journal_volume 129
_journal_year 2007
_chemical_formula_moiety 'C41 H62 N P2 O Os; B F4; O0.5 c2 H5'
_chemical_formula_sum 'C43 H67 B F4 N O1.5 Os P2'
_chemical_formula_weight 960.93
_chemical_name_systematic
; 
 ? 
;
_space_group_IT_number 14
_symmetry_cell_setting monoclinic
_symmetry_space_group_name_Hall '-P 2ybc'
_symmetry_space_group_name_H-M 'P 1 21/c 1'
_atom_sites_solution_hydrogens geom
_atom_sites_solution_primary direct
_atom_sites_solution_secondary difmap
_audit_creation_method SHELXL-97
_cell_angle_alpha 90.00
_cell_angle_beta 90.816(2)
_cell_angle_gamma 90.00
_cell_formula_units_Z 4
_cell_length_a 14.6813(19)
_cell_length_b 13.9813(17)
_cell_length_c 21.656(3)
_cell_measurement_reflns_used 858
_cell_measurement_temperature 100(2)
_cell_measurement_theta_max 23
_cell_measurement_theta_min 2
_cell_volume 4444.7(10)
_computing_cell_refinement 'SAINT+ v. 6.1 (Bruker AXS, 2000)'
_computing_data_collection 'SMART v. 5.625 (Bruker AXS, 2000)'
_computing_data_reduction 'SAINT+ v. 6.1 (Bruker AXS, 2000)'
_computing_molecular_graphics 'XP, SHELXTL v. 6.1 (Bruker, 2000)'
_computing_publication_material 'XCIF, SHELXTL v. 6.1 (Bruker, 2000)'
_computing_structure_refinement 'SHELXL-97 (Sheldrick, 1997)'
_computing_structure_solution 'SHELXS-97 (Sheldrick, 1990)'
_diffrn_ambient_temperature 100(2)
_diffrn_detector_area_resol_mean 8.26
_diffrn_measured_fraction_theta_full 0.992
_diffrn_measured_fraction_theta_max 0.910
_diffrn_measurement_device_type 'Bruker SMART APEX CCD system'
_diffrn_measurement_method '\w rotations with narrow frames'
_diffrn_radiation_monochromator graphite
_diffrn_radiation_source 'fine-focus sealed tube'
_diffrn_radiation_type MoK\a
_diffrn_radiation_wavelength 0.71073
_diffrn_reflns_av_R_equivalents 0.0544
_diffrn_reflns_av_sigmaI/netI 0.1053
_diffrn_reflns_limit_h_max 14
_diffrn_reflns_limit_h_min -19
_diffrn_reflns_limit_k_max 15
_diffrn_reflns_limit_k_min -18
_diffrn_reflns_limit_l_max 27
_diffrn_reflns_limit_l_min -28
_diffrn_reflns_number 28234
_diffrn_reflns_theta_full 27.50
_diffrn_reflns_theta_max 28.98
_diffrn_reflns_theta_min 1.39
_diffrn_standards_number 'no decay'
_exptl_absorpt_coefficient_mu 2.991
_exptl_absorpt_correction_T_max 0.745
_exptl_absorpt_correction_T_min 0.621
_exptl_absorpt_correction_type multi-scan
_exptl_absorpt_process_details
;
 Absorption correction performed with SADABS program. This is based on the
 method of Blessing: Blessing, R. H., Acta Crystallogr., Sect. A 1995, 51, 33.
  
 SADABS: Area-Detector Absorption Correction. Bruker-AXS 
  within SAINT+ package, v. 6.1 (2000).
;
_exptl_crystal_colour orange
_exptl_crystal_density_diffrn 1.436
_exptl_crystal_description 'irregular block'
_exptl_crystal_F_000 1964
_exptl_crystal_size_max 0.18
_exptl_crystal_size_mid 0.12
_exptl_crystal_size_min 0.09
_refine_diff_density_max 1.847
_refine_diff_density_min -1.421
_refine_diff_density_rms 0.125
_refine_ls_extinction_method none
_refine_ls_goodness_of_fit_ref 0.884
_refine_ls_hydrogen_treatment mixed
_refine_ls_matrix_type full
_refine_ls_number_parameters 512
_refine_ls_number_reflns 10722
_refine_ls_number_restraints 1
_refine_ls_restrained_S_all 0.885
_refine_ls_R_factor_all 0.0748
_refine_ls_R_factor_gt 0.0453
_refine_ls_shift/su_max 0.020
_refine_ls_shift/su_mean 0.001
_refine_ls_structure_factor_coef Fsqd
_refine_ls_weighting_details 'calc w=1/[\s^2^(Fo^2^)+(0.0153P)^2^+0.0000P] where P=(Fo^2^+2Fc^2^)/3'
_refine_ls_weighting_scheme calc
_refine_ls_wR_factor_gt 0.0684
_refine_ls_wR_factor_ref 0.0753
_reflns_number_gt 7469
_reflns_number_total 10722
_reflns_threshold_expression >2sigma(I)
_cod_data_source_file ja071972asi20070507_012156_2.cif
_cod_data_source_block mae205as
_cod_original_cell_volume 4444.8(10)
_cod_original_sg_symbol_H-M 'P 21/c'
_cod_original_formula_sum 'C43 H67 B F4 N O1.50 Os P2'
_cod_database_code 4109666

loop_
_symmetry_equiv_pos_as_xyz
'x, y, z'
'-x, y+1/2, -z+1/2'
'-x, -y, -z'
'x, -y-1/2, z-1/2'

loop_
_atom_site_label
_atom_site_type_symbol
_atom_site_fract_x
_atom_site_fract_y
_atom_site_fract_z
_atom_site_U_iso_or_equiv
_atom_site_adp_type
_atom_site_occupancy
_atom_site_symmetry_multiplicity
_atom_site_calc_flag
_atom_site_refinement_flags
_atom_site_disorder_assembly
_atom_site_disorder_group
Os Os 0.270548(14) 0.646576(13) 0.288691(10) 0.02008(6) Uani 1 1 d D . .
H01 H 0.337(2) 0.672(3) 0.2363(14) 0.030 Uiso 1 1 d D . .
P1 P 0.15422(9) 0.69486(9) 0.21451(7) 0.0253(3) Uani 1 1 d . . .
P2 P 0.40998(9) 0.59982(9) 0.34125(6) 0.0224(3) Uani 1 1 d . . .
F1 F 0.1732(2) 0.5217(2) 0.55029(16) 0.0514(10) Uani 1 1 d . . .
F2 F 0.1951(3) 0.3711(2) 0.5171(2) 0.0776(13) Uani 1 1 d . . .
F3 F 0.2824(2) 0.4292(2) 0.59404(18) 0.0545(10) Uani 1 1 d . . .
F4 F 0.1354(3) 0.3985(3) 0.6102(2) 0.0804(14) Uani 1 1 d . . .
O1 O 0.2675(2) 0.5107(2) 0.25184(16) 0.0258(8) Uani 1 1 d . . .
O2 O 0.5000 0.5000 0.0000 0.0498(17) Uani 1 2 d S . .
N1 N 0.1794(3) 0.5760(3) 0.35106(19) 0.0236(10) Uani 1 1 d . . .
B1 B 0.1970(5) 0.4288(5) 0.5682(4) 0.0402(19) Uani 1 1 d . . .
C1 C 0.2725(3) 0.7604(3) 0.3212(2) 0.0258(12) Uani 1 1 d . . .
C2 C 0.2768(3) 0.8583(4) 0.3405(3) 0.0286(12) Uani 1 1 d . . .
H2 H 0.320(3) 0.891(3) 0.319(2) 0.034 Uiso 1 1 d . . .
C3 C 0.2177(4) 0.9017(3) 0.3780(3) 0.0272(13) Uani 1 1 d . . .
C4 C 0.1495(4) 0.8472(4) 0.4131(2) 0.0295(12) Uani 1 1 d . . .
C5 C 0.0589(4) 0.8752(4) 0.4112(3) 0.0360(15) Uani 1 1 d . . .
H5 H 0.0420 0.9318 0.3897 0.043 Uiso 1 1 calc R . .
C6 C -0.0062(4) 0.8225(4) 0.4399(3) 0.0451(17) Uani 1 1 d . . .
H6 H -0.0683 0.8411 0.4367 0.054 Uiso 1 1 calc R . .
C7 C 0.0179(4) 0.7424(4) 0.4734(3) 0.0411(16) Uani 1 1 d . . .
H7 H -0.0277 0.7055 0.4931 0.049 Uiso 1 1 calc R . .
C8 C 0.1071(4) 0.7161(4) 0.4782(3) 0.0386(16) Uani 1 1 d . . .
H8 H 0.1241 0.6625 0.5028 0.046 Uiso 1 1 calc R . .
C9 C 0.1727(4) 0.7672(3) 0.4475(2) 0.0320(14) Uani 1 1 d . . .
H9 H 0.2345 0.7473 0.4499 0.038 Uiso 1 1 calc R . .
C10 C 0.2166(4) 1.0083(4) 0.3830(3) 0.0305(13) Uani 1 1 d . . .
C11 C 0.2321(4) 1.0643(4) 0.3314(3) 0.0345(15) Uani 1 1 d . . .
H11 H 0.2434 1.0355 0.2925 0.041 Uiso 1 1 calc R . .
C12 C 0.2309(4) 1.1647(4) 0.3375(3) 0.0475(18) Uani 1 1 d . . .
H12 H 0.2415 1.2040 0.3025 0.057 Uiso 1 1 calc R . .
C13 C 0.2144(4) 1.2057(4) 0.3934(3) 0.0438(18) Uani 1 1 d . . .
H13 H 0.2144 1.2735 0.3970 0.053 Uiso 1 1 calc R . .
C14 C 0.1978(4) 1.1506(4) 0.4448(3) 0.0441(16) Uani 1 1 d . . .
H14 H 0.1861 1.1801 0.4834 0.053 Uiso 1 1 calc R . .
C15 C 0.1984(4) 1.0512(4) 0.4397(3) 0.0387(15) Uani 1 1 d . . .
H15 H 0.1864 1.0126 0.4748 0.046 Uiso 1 1 calc R . .
C16 C 0.2831(4) 0.4561(3) 0.2041(3) 0.0264(13) Uani 1 1 d . . .
C17 C 0.3346(4) 0.4813(4) 0.1537(3) 0.0348(15) Uani 1 1 d . . .
H17 H 0.3641 0.5418 0.1533 0.042 Uiso 1 1 calc R . .
C18 C 0.3439(4) 0.4201(4) 0.1037(3) 0.0447(17) Uani 1 1 d . . .
H18 H 0.3796 0.4391 0.0696 0.054 Uiso 1 1 calc R . .
C19 C 0.3021(4) 0.3327(4) 0.1032(3) 0.0408(16) Uani 1 1 d . . .
H19 H 0.3068 0.2923 0.0681 0.049 Uiso 1 1 calc R . .
C20 C 0.2533(4) 0.3036(4) 0.1536(3) 0.0383(15) Uani 1 1 d . . .
H20 H 0.2266 0.2417 0.1544 0.046 Uiso 1 1 calc R . .
C21 C 0.2433(3) 0.3646(3) 0.2032(3) 0.0309(13) Uani 1 1 d . . .
H21 H 0.2087 0.3442 0.2375 0.037 Uiso 1 1 calc R . .
C22 C 0.1300(4) 0.5364(3) 0.3822(2) 0.0246(12) Uani 1 1 d . . .
C23 C 0.0633(4) 0.4862(4) 0.4204(2) 0.0373(15) Uani 1 1 d . . .
H23A H 0.0020 0.5099 0.4106 0.056 Uiso 1 1 calc R . .
H23B H 0.0773 0.4977 0.4642 0.056 Uiso 1 1 calc R . .
H23C H 0.0662 0.4174 0.4120 0.056 Uiso 1 1 calc R . .
C24 C 0.0599(4) 0.7648(4) 0.2459(3) 0.0460(17) Uani 1 1 d . . .
H24 H 0.0895 0.8147 0.2725 0.055 Uiso 1 1 calc R . .
C25 C 0.0048(5) 0.8211(4) 0.1967(3) 0.071(2) Uani 1 1 d . . .
H25A H 0.0459 0.8628 0.1737 0.106 Uiso 1 1 calc R . .
H25B H -0.0414 0.8601 0.2171 0.106 Uiso 1 1 calc R . .
H25C H -0.0250 0.7762 0.1682 0.106 Uiso 1 1 calc R . .
C26 C -0.0007(4) 0.7077(4) 0.2894(3) 0.0464(18) Uani 1 1 d . . .
H26A H 0.0370 0.6783 0.3219 0.070 Uiso 1 1 calc R . .
H26B H -0.0327 0.6576 0.2660 0.070 Uiso 1 1 calc R . .
H26C H -0.0453 0.7506 0.3081 0.070 Uiso 1 1 calc R . .
C27 C 0.1138(4) 0.5939(4) 0.1677(3) 0.0370(15) Uani 1 1 d . . .
H27 H 0.1694 0.5608 0.1523 0.044 Uiso 1 1 calc R . .
C28 C 0.0550(4) 0.6189(4) 0.1099(3) 0.0430(16) Uani 1 1 d . . .
H28A H 0.0514 0.5632 0.0826 0.065 Uiso 1 1 calc R . .
H28B H 0.0829 0.6725 0.0879 0.065 Uiso 1 1 calc R . .
H28C H -0.0064 0.6369 0.1227 0.065 Uiso 1 1 calc R . .
C29 C 0.0623(4) 0.5187(4) 0.2091(3) 0.0459(17) Uani 1 1 d . . .
H29A H 0.0580 0.4576 0.1871 0.069 Uiso 1 1 calc R . .
H29B H 0.0009 0.5423 0.2178 0.069 Uiso 1 1 calc R . .
H29C H 0.0960 0.5097 0.2480 0.069 Uiso 1 1 calc R . .
C30 C 0.2010(4) 0.7758(4) 0.1548(3) 0.0479(17) Uani 1 1 d . . .
H30 H 0.1487 0.7943 0.1272 0.057 Uiso 1 1 calc R . .
C31 C 0.2721(4) 0.7270(4) 0.1132(3) 0.057(2) Uani 1 1 d . . .
H31A H 0.2888 0.7707 0.0798 0.086 Uiso 1 1 calc R . .
H31B H 0.2460 0.6684 0.0954 0.086 Uiso 1 1 calc R . .
H31C H 0.3264 0.7110 0.1379 0.086 Uiso 1 1 calc R . .
C32 C 0.2372(4) 0.8696(3) 0.1847(3) 0.0470(17) Uani 1 1 d . . .
H32A H 0.2910 0.8553 0.2104 0.070 Uiso 1 1 calc R . .
H32B H 0.1897 0.8976 0.2104 0.070 Uiso 1 1 calc R . .
H32C H 0.2537 0.9149 0.1522 0.070 Uiso 1 1 calc R . .
C33 C 0.5102(3) 0.6568(4) 0.3063(2) 0.0310(13) Uani 1 1 d . . .
H33 H 0.5642 0.6407 0.3330 0.037 Uiso 1 1 calc R . .
C34 C 0.5018(3) 0.7671(3) 0.3053(3) 0.0344(15) Uani 1 1 d . . .
H34A H 0.4542 0.7859 0.2755 0.052 Uiso 1 1 calc R . .
H34B H 0.5601 0.7951 0.2932 0.052 Uiso 1 1 calc R . .
H34C H 0.4859 0.7900 0.3465 0.052 Uiso 1 1 calc R . .
C35 C 0.5298(4) 0.6200(4) 0.2420(3) 0.0436(16) Uani 1 1 d . . .
H35A H 0.5844 0.6517 0.2262 0.065 Uiso 1 1 calc R . .
H35B H 0.4778 0.6339 0.2145 0.065 Uiso 1 1 calc R . .
H35C H 0.5400 0.5508 0.2435 0.065 Uiso 1 1 calc R . .
C36 C 0.4353(3) 0.4700(3) 0.3350(2) 0.0251(12) Uani 1 1 d . . .
H36 H 0.4361 0.4566 0.2896 0.030 Uiso 1 1 calc R . .
C37 C 0.3607(3) 0.4046(3) 0.3606(3) 0.0328(14) Uani 1 1 d . . .
H37A H 0.3699 0.3392 0.3456 0.049 Uiso 1 1 calc R . .
H37B H 0.3008 0.4277 0.3467 0.049 Uiso 1 1 calc R . .
H37C H 0.3638 0.4051 0.4058 0.049 Uiso 1 1 calc R . .
C38 C 0.5288(4) 0.4396(4) 0.3590(3) 0.0427(16) Uani 1 1 d . . .
H38A H 0.5751 0.4831 0.3429 0.064 Uiso 1 1 calc R . .
H38B H 0.5416 0.3743 0.3453 0.064 Uiso 1 1 calc R . .
H38C H 0.5298 0.4420 0.4042 0.064 Uiso 1 1 calc R . .
C39 C 0.4170(3) 0.6400(4) 0.4224(2) 0.0271(12) Uani 1 1 d . . .
H39 H 0.3937 0.7072 0.4223 0.032 Uiso 1 1 calc R . .
C40 C 0.5119(3) 0.6449(4) 0.4515(3) 0.0391(14) Uani 1 1 d . . .
H40A H 0.5075 0.6665 0.4944 0.059 Uiso 1 1 calc R . .
H40B H 0.5493 0.6899 0.4283 0.059 Uiso 1 1 calc R . .
H40C H 0.5399 0.5813 0.4505 0.059 Uiso 1 1 calc R . .
C41 C 0.3535(3) 0.5844(3) 0.4645(2) 0.0314(13) Uani 1 1 d . . .
H41A H 0.3792 0.5209 0.4727 0.047 Uiso 1 1 calc R . .
H41B H 0.2937 0.5775 0.4442 0.047 Uiso 1 1 calc R . .
H41C H 0.3467 0.6189 0.5035 0.047 Uiso 1 1 calc R . .
C42 C 0.4730(9) 0.6028(8) 0.0104(7) 0.056(4) Uani 0.50 1 d P A 1
H42A H 0.4073 0.6079 0.0197 0.050 Uiso 0.50 1 calc PR A 1
H42B H 0.4863 0.6425 -0.0262 0.050 Uiso 0.50 1 calc PR A 1
C43 C 0.5505(9) 0.5265(9) 0.0558(6) 0.055(4) Uani 0.50 1 d P A 2
H43A H 0.6166 0.5159 0.0506 0.050 Uiso 0.50 1 calc PR A 2
H43B H 0.5296 0.4890 0.0916 0.050 Uiso 0.50 1 calc PR A 2
C44 C 0.5298(5) 0.6323(5) 0.0643(3) 0.067(2) Uani 1 1 d . . .
H44A H 0.5794 0.6736 0.0503 0.050 Uiso 0.50 1 calc PR A 1
H44B H 0.5555 0.5754 0.0844 0.050 Uiso 0.50 1 calc PR A 1
H44C H 0.4922 0.6673 0.0936 0.050 Uiso 0.50 1 calc PR A 1
H44D H 0.5695 0.6702 0.0377 0.050 Uiso 0.50 1 calc PR A 2
H44E H 0.5407 0.6501 0.1075 0.050 Uiso 0.50 1 calc PR A 2
H44F H 0.4660 0.6447 0.0531 0.050 Uiso 0.50 1 calc PR A 2

loop_
_atom_site_aniso_label
_atom_site_aniso_U_11
_atom_site_aniso_U_22
_atom_site_aniso_U_33
_atom_site_aniso_U_23
_atom_site_aniso_U_13
_atom_site_aniso_U_12
Os 0.02087(10) 0.01604(9) 0.02323(10) 0.00116(10) -0.00276(7) -0.00078(11)
P1 0.0244(8) 0.0200(7) 0.0313(9) 0.0051(6) -0.0072(6) -0.0041(6)
P2 0.0214(8) 0.0204(7) 0.0252(8) 0.0018(6) -0.0013(6) 0.0001(6)
F1 0.072(3) 0.0283(18) 0.053(3) 0.0050(16) -0.014(2) 0.0048(18)
F2 0.089(3) 0.043(2) 0.100(4) -0.033(2) -0.032(3) 0.015(2)
F3 0.032(2) 0.042(2) 0.089(3) -0.0058(19) -0.011(2) 0.0010(17)
F4 0.055(3) 0.070(3) 0.117(4) 0.047(3) 0.026(3) 0.005(2)
O1 0.038(2) 0.0163(18) 0.023(2) -0.0043(15) -0.0021(17) 0.0019(16)
O2 0.041(4) 0.060(4) 0.048(5) -0.006(3) 0.004(3) -0.006(3)
N1 0.026(3) 0.020(2) 0.025(3) -0.0035(19) -0.005(2) 0.0035(19)
B1 0.042(5) 0.024(4) 0.054(5) 0.001(3) -0.006(4) -0.002(3)
C1 0.016(3) 0.028(3) 0.033(3) 0.003(2) -0.002(2) -0.001(2)
C2 0.027(3) 0.020(3) 0.039(3) 0.003(3) -0.006(2) -0.006(3)
C3 0.028(3) 0.016(3) 0.037(4) -0.004(2) -0.006(3) 0.001(2)
C4 0.032(3) 0.023(3) 0.033(3) -0.003(3) -0.002(2) -0.002(3)
C5 0.039(4) 0.023(3) 0.046(4) 0.007(3) -0.002(3) -0.001(3)
C6 0.037(4) 0.050(4) 0.049(4) 0.005(3) 0.002(3) -0.002(3)
C7 0.051(4) 0.037(4) 0.035(4) -0.003(3) 0.009(3) -0.014(3)
C8 0.060(5) 0.023(3) 0.033(4) -0.004(3) 0.008(3) 0.004(3)
C9 0.042(4) 0.025(3) 0.029(3) -0.008(2) 0.000(3) 0.008(3)
C10 0.022(3) 0.026(3) 0.043(4) -0.002(3) -0.002(3) -0.003(2)
C11 0.032(4) 0.024(3) 0.048(4) -0.001(3) 0.009(3) -0.002(3)
C12 0.039(4) 0.022(3) 0.082(5) 0.008(3) 0.009(4) -0.003(3)
C13 0.026(4) 0.017(3) 0.089(6) -0.008(3) 0.013(4) 0.000(3)
C14 0.029(3) 0.031(3) 0.072(5) -0.022(4) 0.005(3) -0.003(3)
C15 0.033(4) 0.026(3) 0.057(4) -0.007(3) 0.000(3) -0.005(3)
C16 0.025(3) 0.020(3) 0.034(3) 0.000(2) -0.005(3) 0.007(2)
C17 0.034(4) 0.029(3) 0.042(4) -0.004(3) 0.006(3) -0.006(3)
C18 0.051(4) 0.048(4) 0.035(4) -0.002(3) 0.014(3) 0.004(3)
C19 0.038(4) 0.042(4) 0.042(4) -0.018(3) -0.007(3) 0.013(3)
C20 0.028(3) 0.028(3) 0.059(5) -0.012(3) -0.006(3) -0.001(3)
C21 0.031(3) 0.027(3) 0.035(3) -0.003(3) 0.001(3) -0.002(3)
C22 0.031(3) 0.020(3) 0.023(3) 0.000(2) -0.004(2) 0.001(2)
C23 0.050(4) 0.033(3) 0.029(4) 0.006(3) 0.005(3) -0.008(3)
C24 0.043(4) 0.044(4) 0.050(5) -0.010(3) -0.014(3) 0.013(3)
C25 0.076(5) 0.062(5) 0.072(6) -0.008(4) -0.039(4) 0.041(4)
C26 0.027(4) 0.039(4) 0.074(5) 0.019(3) 0.003(3) 0.005(3)
C27 0.040(4) 0.035(3) 0.036(4) -0.005(3) -0.011(3) 0.010(3)
C28 0.047(4) 0.044(4) 0.037(4) -0.006(3) -0.017(3) 0.004(3)
C29 0.052(4) 0.036(3) 0.050(4) 0.009(3) -0.018(3) -0.016(3)
C30 0.052(4) 0.044(4) 0.047(4) 0.018(3) -0.019(3) -0.007(3)
C31 0.052(5) 0.082(5) 0.039(4) 0.027(4) 0.010(4) 0.008(4)
C32 0.049(4) 0.028(3) 0.063(5) 0.025(3) -0.021(3) -0.016(3)
C33 0.024(3) 0.036(3) 0.033(3) 0.004(3) -0.001(2) -0.003(3)
C34 0.024(3) 0.036(3) 0.043(4) 0.015(3) -0.006(3) -0.011(3)
C35 0.027(3) 0.064(4) 0.040(4) 0.007(3) 0.011(3) -0.002(3)
C36 0.026(3) 0.017(3) 0.033(3) -0.002(2) -0.001(3) 0.004(2)
C37 0.037(4) 0.021(3) 0.040(4) 0.006(3) -0.003(3) 0.003(3)
C38 0.030(4) 0.026(3) 0.072(5) 0.000(3) -0.007(3) 0.008(3)
C39 0.029(3) 0.018(3) 0.033(3) -0.002(3) -0.005(2) 0.004(3)
C40 0.036(3) 0.044(3) 0.037(4) 0.006(3) -0.007(3) -0.006(3)
C41 0.032(3) 0.034(3) 0.028(3) 0.000(3) -0.005(3) 0.004(3)
C42 0.063(10) 0.040(8) 0.067(11) 0.006(7) 0.016(8) 0.010(7)
C43 0.063(10) 0.063(9) 0.039(9) -0.007(7) -0.010(7) -0.016(8)
C44 0.091(6) 0.067(5) 0.042(5) -0.008(4) 0.017(4) -0.021(5)

loop_
_atom_type_symbol
_atom_type_description
_atom_type_scat_dispersion_real
_atom_type_scat_dispersion_imag
_atom_type_scat_source
C C 0.0033 0.0016 'International Tables Vol C Tables 4.2.6.8 and 6.1.1.4'
H H 0.0000 0.0000 'International Tables Vol C Tables 4.2.6.8 and 6.1.1.4'
B B 0.0013 0.0007 'International Tables Vol C Tables 4.2.6.8 and 6.1.1.4'
N N 0.0061 0.0033 'International Tables Vol C Tables 4.2.6.8 and 6.1.1.4'
O O 0.0106 0.0060 'International Tables Vol C Tables 4.2.6.8 and 6.1.1.4'
F F 0.0171 0.0103 'International Tables Vol C Tables 4.2.6.8 and 6.1.1.4'
P P 0.1023 0.0942 'International Tables Vol C Tables 4.2.6.8 and 6.1.1.4'
Os Os -1.2165 7.6030 'International Tables Vol C Tables 4.2.6.8 and 6.1.1.4'

loop_
_geom_angle_atom_site_label_1
_geom_angle_atom_site_label_2
_geom_angle_atom_site_label_3
_geom_angle
_geom_angle_site_symmetry_1
_geom_angle_site_symmetry_3
C1 Os O1 178.91(19) . .
C1 Os N1 99.93(19) . .
O1 Os N1 79.07(13) . .
C1 Os P2 92.75(17) . .
O1 Os P2 86.93(10) . .
N1 Os P2 96.34(11) . .
C1 Os P1 91.18(17) . .
O1 Os P1 89.37(10) . .
N1 Os P1 96.02(12) . .
P2 Os P1 166.18(5) . .
C1 Os H01 94.4(14) . .
O1 Os H01 86.6(14) . .
N1 Os H01 165.7(14) . .
P2 Os H01 82.5(16) . .
P1 Os H01 84.0(16) . .
C27 P1 C24 112.1(3) . .
C27 P1 C30 101.8(3) . .
C24 P1 C30 102.8(3) . .
C27 P1 Os 111.80(18) . .
C24 P1 Os 115.6(2) . .
C30 P1 Os 111.5(2) . .
C33 P2 C39 103.0(2) . .
C33 P2 C36 103.3(2) . .
C39 P2 C36 111.0(2) . .
C33 P2 Os 111.40(18) . .
C39 P2 Os 113.63(16) . .
C36 P2 Os 113.49(17) . .
C16 O1 Os 147.3(3) . .
C43 O2 C43 180.0(6) 3_665 .
C43 O2 C42 76.4(7) 3_665 3_665
C43 O2 C42 103.6(7) . 3_665
C43 O2 C42 103.6(7) 3_665 .
C43 O2 C42 76.4(7) . .
C42 O2 C42 179.997(2) 3_665 .
C22 N1 Os 177.3(4) . .
F4 B1 F3 110.1(6) . .
F4 B1 F2 110.6(6) . .
F3 B1 F2 109.9(6) . .
F4 B1 F1 108.0(6) . .
F3 B1 F1 109.5(5) . .
F2 B1 F1 108.7(6) . .
C2 C1 Os 172.9(4) . .
C3 C2 C1 125.6(5) . .
C3 C2 H2 122(3) . .
C1 C2 H2 111(3) . .
C2 C3 C4 121.8(5) . .
C2 C3 C10 120.1(5) . .
C4 C3 C10 118.0(5) . .
C9 C4 C5 118.1(5) . .
C9 C4 C3 122.1(5) . .
C5 C4 C3 119.8(5) . .
C6 C5 C4 120.9(5) . .
C6 C5 H5 119.6 . .
C4 C5 H5 119.6 . .
C5 C6 C7 120.2(6) . .
C5 C6 H6 119.9 . .
C7 C6 H6 119.9 . .
C8 C7 C6 119.9(6) . .
C8 C7 H7 120.0 . .
C6 C7 H7 120.0 . .
C7 C8 C9 120.0(6) . .
C7 C8 H8 120.0 . .
C9 C8 H8 120.0 . .
C8 C9 C4 120.8(5) . .
C8 C9 H9 119.6 . .
C4 C9 H9 119.6 . .
C11 C10 C15 120.2(5) . .
C11 C10 C3 120.2(5) . .
C15 C10 C3 119.6(5) . .
C10 C11 C12 119.0(6) . .
C10 C11 H11 120.5 . .
C12 C11 H11 120.5 . .
C13 C12 C11 120.3(6) . .
C13 C12 H12 119.9 . .
C11 C12 H12 119.9 . .
C12 C13 C14 121.1(5) . .
C12 C13 H13 119.4 . .
C14 C13 H13 119.4 . .
C13 C14 C15 119.5(6) . .
C13 C14 H14 120.2 . .
C15 C14 H14 120.2 . .
C14 C15 C10 119.9(6) . .
C14 C15 H15 120.1 . .
C10 C15 H15 120.1 . .
O1 C16 C17 125.3(5) . .
O1 C16 C21 117.8(5) . .
C17 C16 C21 116.8(5) . .
C16 C17 C18 121.3(5) . .
C16 C17 H17 119.4 . .
C18 C17 H17 119.4 . .
C19 C18 C17 120.6(6) . .
C19 C18 H18 119.7 . .
C17 C18 H18 119.7 . .
C18 C19 C20 119.7(5) . .
C18 C19 H19 120.2 . .
C20 C19 H19 120.2 . .
C19 C20 C21 119.8(5) . .
C19 C20 H20 120.1 . .
C21 C20 H20 120.1 . .
C20 C21 C16 121.7(5) . .
C20 C21 H21 119.2 . .
C16 C21 H21 119.2 . .
N1 C22 C23 177.6(6) . .
C22 C23 H23A 109.5 . .
C22 C23 H23B 109.5 . .
H23A C23 H23B 109.5 . .
C22 C23 H23C 109.5 . .
H23A C23 H23C 109.5 . .
H23B C23 H23C 109.5 . .
C26 C24 C25 112.7(5) . .
C26 C24 P1 113.5(4) . .
C25 C24 P1 114.1(5) . .
C26 C24 H24 105.1 . .
C25 C24 H24 105.1 . .
P1 C24 H24 105.1 . .
C24 C25 H25A 109.5 . .
C24 C25 H25B 109.5 . .
H25A C25 H25B 109.5 . .
C24 C25 H25C 109.5 . .
H25A C25 H25C 109.5 . .
H25B C25 H25C 109.5 . .
C24 C26 H26A 109.5 . .
C24 C26 H26B 109.5 . .
H26A C26 H26B 109.5 . .
C24 C26 H26C 109.5 . .
H26A C26 H26C 109.5 . .
H26B C26 H26C 109.5 . .
C28 C27 C29 110.0(5) . .
C28 C27 P1 116.4(4) . .
C29 C27 P1 110.7(4) . .
C28 C27 H27 106.4 . .
C29 C27 H27 106.4 . .
P1 C27 H27 106.4 . .
C27 C28 H28A 109.5 . .
C27 C28 H28B 109.5 . .
H28A C28 H28B 109.5 . .
C27 C28 H28C 109.5 . .
H28A C28 H28C 109.5 . .
H28B C28 H28C 109.5 . .
C27 C29 H29A 109.5 . .
C27 C29 H29B 109.5 . .
H29A C29 H29B 109.5 . .
C27 C29 H29C 109.5 . .
H29A C29 H29C 109.5 . .
H29B C29 H29C 109.5 . .
C31 C30 C32 112.7(5) . .
C31 C30 P1 113.4(4) . .
C32 C30 P1 110.6(4) . .
C31 C30 H30 106.6 . .
C32 C30 H30 106.6 . .
P1 C30 H30 106.6 . .
C30 C31 H31A 109.5 . .
C30 C31 H31B 109.5 . .
H31A C31 H31B 109.5 . .
C30 C31 H31C 109.5 . .
H31A C31 H31C 109.5 . .
H31B C31 H31C 109.5 . .
C30 C32 H32A 109.5 . .
C30 C32 H32B 109.5 . .
H32A C32 H32B 109.5 . .
C30 C32 H32C 109.5 . .
H32A C32 H32C 109.5 . .
H32B C32 H32C 109.5 . .
C35 C33 C34 109.9(4) . .
C35 C33 P2 113.2(4) . .
C34 C33 P2 111.9(3) . .
C35 C33 H33 107.2 . .
C34 C33 H33 107.2 . .
P2 C33 H33 107.2 . .
C33 C34 H34A 109.5 . .
C33 C34 H34B 109.5 . .
H34A C34 H34B 109.5 . .
C33 C34 H34C 109.5 . .
H34A C34 H34C 109.5 . .
H34B C34 H34C 109.5 . .
C33 C35 H35A 109.5 . .
C33 C35 H35B 109.5 . .
H35A C35 H35B 109.5 . .
C33 C35 H35C 109.5 . .
H35A C35 H35C 109.5 . .
H35B C35 H35C 109.5 . .
C38 C36 C37 110.7(4) . .
C38 C36 P2 115.4(4) . .
C37 C36 P2 114.3(3) . .
C38 C36 H36 105.1 . .
C37 C36 H36 105.1 . .
P2 C36 H36 105.1 . .
C36 C37 H37A 109.5 . .
C36 C37 H37B 109.5 . .
H37A C37 H37B 109.5 . .
C36 C37 H37C 109.5 . .
H37A C37 H37C 109.5 . .
H37B C37 H37C 109.5 . .
C36 C38 H38A 109.5 . .
C36 C38 H38B 109.5 . .
H38A C38 H38B 109.5 . .
C36 C38 H38C 109.5 . .
H38A C38 H38C 109.5 . .
H38B C38 H38C 109.5 . .
C40 C39 C41 109.9(4) . .
C40 C39 P2 116.4(4) . .
C41 C39 P2 112.8(4) . .
C40 C39 H39 105.6 . .
C41 C39 H39 105.6 . .
P2 C39 H39 105.6 . .
C39 C40 H40A 109.5 . .
C39 C40 H40B 109.5 . .
H40A C40 H40B 109.5 . .
C39 C40 H40C 109.5 . .
H40A C40 H40C 109.5 . .
H40B C40 H40C 109.5 . .
C39 C41 H41A 109.5 . .
C39 C41 H41B 109.5 . .
H41A C41 H41B 109.5 . .
C39 C41 H41C 109.5 . .
H41A C41 H41C 109.5 . .
H41B C41 H41C 109.5 . .
O2 C42 C44 103.6(9) . .
O2 C42 H42A 111.0 . .
C44 C42 H42A 111.0 . .
O2 C42 H42B 111.0 . .
C44 C42 H42B 111.0 . .
H42A C42 H42B 109.0 . .
O2 C43 C44 104.4(9) . .
O2 C43 H43A 110.9 . .
C44 C43 H43A 110.9 . .
O2 C43 H43B 110.9 . .
C44 C43 H43B 110.9 . .
H43A C43 H43B 108.9 . .
C43 C44 C42 75.3(7) . .
C43 C44 H44A 112.7 . .
C42 C44 H44A 109.5 . .
C43 C44 H44B 35.8 . .
C42 C44 H44B 109.5 . .
H44A C44 H44B 109.5 . .
C43 C44 H44C 132.8 . .
C42 C44 H44C 109.5 . .
H44A C44 H44C 109.5 . .
H44B C44 H44C 109.5 . .
C43 C44 H44D 109.5 . .
C42 C44 H44D 91.2 . .
H44A C44 H44D 18.3 . .
H44B C44 H44D 118.2 . .
H44C C44 H44D 117.1 . .
C43 C44 H44E 109.5 . .
C42 C44 H44E 154.7 . .
H44A C44 H44E 91.9 . .
H44B C44 H44E 74.0 . .
H44C C44 H44E 48.5 . .
H44D C44 H44E 109.5 . .
C43 C44 H44F 109.5 . .
C42 C44 H44F 47.9 . .
H44A C44 H44F 122.1 . .
H44B C44 H44F 127.9 . .
H44C C44 H44F 61.7 . .
H44D C44 H44F 109.5 . .
H44E C44 H44F 109.5 . .

loop_
_geom_bond_atom_site_label_1
_geom_bond_atom_site_label_2
_geom_bond_distance
_geom_bond_site_symmetry_2
Os C1 1.740(5) .
Os O1 2.061(3) .
Os N1 2.154(4) .
Os P2 2.4180(14) .
Os P1 2.4239(14) .
Os H01 1.551(10) .
P1 C27 1.832(5) .
P1 C24 1.833(6) .
P1 C30 1.857(6) .
P2 C33 1.845(5) .
P2 C39 1.847(5) .
P2 C36 1.858(5) .
F1 B1 1.398(7) .
F2 B1 1.370(8) .
F3 B1 1.367(8) .
F4 B1 1.359(8) .
O1 C16 1.307(6) .
O2 C43 1.456(13) 3_665
O2 C43 1.456(13) .
O2 C42 1.508(12) 3_665
O2 C42 1.509(12) .
N1 C22 1.141(6) .
C1 C2 1.432(6) .
C2 C3 1.343(7) .
C2 H2 0.91(4) .
C3 C4 1.476(7) .
C3 C10 1.495(6) .
C4 C9 1.383(7) .
C4 C5 1.387(7) .
C5 C6 1.363(7) .
C5 H5 0.9500 .
C6 C7 1.378(7) .
C6 H6 0.9500 .
C7 C8 1.364(8) .
C7 H7 0.9500 .
C8 C9 1.378(7) .
C8 H8 0.9500 .
C9 H9 0.9500 .
C10 C11 1.386(7) .
C10 C15 1.396(7) .
C11 C12 1.410(7) .
C11 H11 0.9500 .
C12 C13 1.365(8) .
C12 H12 0.9500 .
C13 C14 1.378(8) .
C13 H13 0.9500 .
C14 C15 1.394(7) .
C14 H14 0.9500 .
C15 H15 0.9500 .
C16 C17 1.382(7) .
C16 C21 1.407(6) .
C17 C18 1.389(7) .
C17 H17 0.9500 .
C18 C19 1.366(7) .
C18 H18 0.9500 .
C19 C20 1.377(7) .
C19 H19 0.9500 .
C20 C21 1.379(7) .
C20 H20 0.9500 .
C21 H21 0.9500 .
C22 C23 1.469(7) .
C23 H23A 0.9800 .
C23 H23B 0.9800 .
C23 H23C 0.9800 .
C24 C26 1.531(7) .
C24 C25 1.543(8) .
C24 H24 1.0000 .
C25 H25A 0.9800 .
C25 H25B 0.9800 .
C25 H25C 0.9800 .
C26 H26A 0.9800 .
C26 H26B 0.9800 .
C26 H26C 0.9800 .
C27 C28 1.551(7) .
C27 C29 1.580(7) .
C27 H27 1.0000 .
C28 H28A 0.9800 .
C28 H28B 0.9800 .
C28 H28C 0.9800 .
C29 H29A 0.9800 .
C29 H29B 0.9800 .
C29 H29C 0.9800 .
C30 C31 1.546(8) .
C30 C32 1.553(7) .
C30 H30 1.0000 .
C31 H31A 0.9800 .
C31 H31B 0.9800 .
C31 H31C 0.9800 .
C32 H32A 0.9800 .
C32 H32B 0.9800 .
C32 H32C 0.9800 .
C33 C35 1.517(7) .
C33 C34 1.547(6) .
C33 H33 1.0000 .
C34 H34A 0.9800 .
C34 H34B 0.9800 .
C34 H34C 0.9800 .
C35 H35A 0.9800 .
C35 H35B 0.9800 .
C35 H35C 0.9800 .
C36 C38 1.521(7) .
C36 C37 1.537(6) .
C36 H36 1.0000 .
C37 H37A 0.9800 .
C37 H37B 0.9800 .
C37 H37C 0.9800 .
C38 H38A 0.9800 .
C38 H38B 0.9800 .
C38 H38C 0.9800 .
C39 C40 1.522(7) .
C39 C41 1.525(6) .
C39 H39 1.0000 .
C40 H40A 0.9800 .
C40 H40B 0.9800 .
C40 H40C 0.9800 .
C41 H41A 0.9800 .
C41 H41B 0.9800 .
C41 H41C 0.9800 .
C42 C44 1.483(15) .
C42 H42A 0.9900 .
C42 H42B 0.9900 .
C43 C44 1.521(13) .
C43 H43A 0.9900 .
C43 H43B 0.9900 .
C44 H44A 0.9800 .
C44 H44B 0.9800 .
C44 H44C 0.9800 .
C44 H44D 0.9800 .
C44 H44E 0.9800 .
C44 H44F 0.9800 .
